data_7156507
loop_
_publ_author_name
'Sun, Qi'
'Li, Xin'
'Lin, Qiuhan'
'Lu, Ming'

_publ_section_title
;
 Tetracyclic pyrazine-fused furazans as insensitive energetic materials:
 syntheses, structures, and properties.
;
_journal_issue 43
_journal_name_full 'Organic &amp; biomolecular chemistry'
_journal_page_first 8034
_journal_page_last 8037
_journal_paper_doi 10.1039/c8ob02155d
_journal_volume 16
_journal_year 2018
_chemical_formula_moiety 'C6 H2 N8 O2'
_chemical_formula_sum 'C6 H2 N8 O2'
_chemical_formula_weight 218.16
_space_group_crystal_system monoclinic
_space_group_IT_number 14
_space_group_name_Hall '-P 2yn'
_space_group_name_H-M_alt 'P 1 21/n 1'
_symmetry_space_group_name_Hall '-P 2yn'
_symmetry_space_group_name_H-M 'P 1 21/n 1'
_atom_sites_solution_hydrogens difmap
_audit_creation_method SHELXL-2014/7
_audit_update_record
;
2018-08-30 deposited with the CCDC.
2018-10-11 downloaded from the CCDC.
;
_cell_angle_alpha 90
_cell_angle_beta 100.280(4)
_cell_angle_gamma 90
_cell_formula_units_Z 2
_cell_length_a 5.7793(6)
_cell_length_b 11.6585(15)
_cell_length_c 5.7805(6)
_cell_measurement_reflns_used 636
_cell_measurement_temperature 173(2)
_cell_measurement_theta_max 24.64
_cell_measurement_theta_min 4.59
_cell_volume 383.23(7)
_computing_structure_refinement 'SHELXL-2014/7 (Sheldrick, 2014)'
_diffrn_ambient_temperature 173(2)
_diffrn_measured_fraction_theta_full 0.993
_diffrn_measured_fraction_theta_max 0.993
_diffrn_measurement_device_type 'PHOTON 100 CMOS detector'
_diffrn_measurement_method 'omega scan'
_diffrn_radiation_type MoK\a
_diffrn_radiation_wavelength 0.71073
_diffrn_reflns_av_R_equivalents 0.0600
_diffrn_reflns_av_unetI/netI 0.0568
_diffrn_reflns_Laue_measured_fraction_full 0.993
_diffrn_reflns_Laue_measured_fraction_max 0.993
_diffrn_reflns_limit_h_max 6
_diffrn_reflns_limit_h_min -6
_diffrn_reflns_limit_k_max 14
_diffrn_reflns_limit_k_min -14
_diffrn_reflns_limit_l_max 6
_diffrn_reflns_limit_l_min -6
_diffrn_reflns_number 2200
_diffrn_reflns_point_group_measured_fraction_full 0.993
_diffrn_reflns_point_group_measured_fraction_max 0.993
_diffrn_reflns_theta_full 25.242
_diffrn_reflns_theta_max 25.303
_diffrn_reflns_theta_min 3.986
_diffrn_source 'fine-focus sealed tube'
_exptl_absorpt_coefficient_mu 0.152
_exptl_absorpt_correction_T_max 0.7452
_exptl_absorpt_correction_T_min 0.6335
_exptl_absorpt_correction_type multi-scan
_exptl_absorpt_process_details 'SADABS (Bruker, 2014)'
_exptl_crystal_density_diffrn 1.891
_exptl_crystal_description block
_exptl_crystal_F_000 220
_exptl_crystal_size_max 0.130
_exptl_crystal_size_mid 0.120
_exptl_crystal_size_min 0.080
_refine_diff_density_max 0.299
_refine_diff_density_min -0.275
_refine_diff_density_rms 0.068
_refine_ls_extinction_method none
_refine_ls_goodness_of_fit_ref 1.056
_refine_ls_hydrogen_treatment refxyz
_refine_ls_matrix_type full
_refine_ls_number_parameters 76
_refine_ls_number_reflns 688
_refine_ls_number_restraints 0
_refine_ls_restrained_S_all 1.056
_refine_ls_R_factor_all 0.0838
_refine_ls_R_factor_gt 0.0448
_refine_ls_shift/su_max 0.000
_refine_ls_shift/su_mean 0.000
_refine_ls_structure_factor_coef Fsqd
_refine_ls_weighting_details 'w=1/[\s^2^(Fo^2^)+(0.0328P)^2^+0.3293P] where P=(Fo^2^+2Fc^2^)/3'
_refine_ls_weighting_scheme calc
_refine_ls_wR_factor_gt 0.0844
_refine_ls_wR_factor_ref 0.0988
_reflns_Friedel_coverage 0.000
_reflns_number_gt 470
_reflns_number_total 688
_reflns_threshold_expression 'I > 2\s(I)'
_cod_data_source_file c8ob02155d2.cif
_cod_data_source_block 1_CCDC1
_cod_depositor_comments 'Adding full bibliography for 7156506--7156508.cif.'
_cod_database_code 7156507
_shelx_shelxl_version_number 2014/7
_shelx_space_group_comment
;
The symmetry employed for this shelxl refinement is uniquely defined
by the following loop, which should always be used as a source of
symmetry information in preference to the above space-group names.
They are only intended as comments.
;
_shelx_estimated_absorpt_t_min 0.980
_shelx_estimated_absorpt_t_max 0.988

loop_
_space_group_symop_operation_xyz
'x, y, z'
'-x+1/2, y+1/2, -z+1/2'
'-x, -y, -z'
'x-1/2, -y-1/2, z-1/2'

loop_
_atom_site_label
_atom_site_type_symbol
_atom_site_fract_x
_atom_site_fract_y
_atom_site_fract_z
_atom_site_U_iso_or_equiv
_atom_site_adp_type
_atom_site_occupancy
_atom_site_site_symmetry_order
_atom_site_calc_flag
_atom_site_refinement_flags_adp
C1 C 0.8267(5) 0.3833(2) 0.6672(5) 0.0165(6) Uani 1 1 d .
C2 C 1.0701(5) 0.3925(2) 0.6661(5) 0.0162(6) Uani 1 1 d .
C3 C 1.1292(5) 0.5030(2) 0.9949(5) 0.0148(6) Uani 1 1 d .
N1 N 0.7308(4) 0.4357(2) 0.8397(4) 0.0183(6) Uani 1 1 d .
H1 H 0.582(5) 0.435(3) 0.839(5) 0.022 Uiso 1 1 d U
N2 N 0.7221(4) 0.3234(2) 0.4887(4) 0.0237(6) Uani 1 1 d .
N3 N 1.1213(4) 0.3399(2) 0.4822(4) 0.0212(6) Uani 1 1 d .
N4 N 1.2242(4) 0.4515(2) 0.8322(4) 0.0164(6) Uani 1 1 d .
O1 O 0.9066(3) 0.29503(17) 0.3690(3) 0.0238(5) Uani 1 1 d .

loop_
_atom_site_aniso_label
_atom_site_aniso_U_11
_atom_site_aniso_U_22
_atom_site_aniso_U_33
_atom_site_aniso_U_23
_atom_site_aniso_U_13
_atom_site_aniso_U_12
C1 0.0167(14) 0.0170(16) 0.0153(15) 0.0003(13) 0.0018(12) -0.0016(12)
C2 0.0166(14) 0.0139(15) 0.0182(15) 0.0005(12) 0.0034(11) 0.0016(11)
C3 0.0145(15) 0.0122(15) 0.0175(14) 0.0025(12) 0.0027(12) -0.0001(11)
N1 0.0119(12) 0.0220(14) 0.0215(13) -0.0035(11) 0.0041(10) -0.0043(11)
N2 0.0201(14) 0.0280(15) 0.0239(14) -0.0051(11) 0.0063(11) -0.0037(11)
N3 0.0191(13) 0.0212(14) 0.0221(13) -0.0032(11) 0.0009(10) -0.0013(11)
N4 0.0142(12) 0.0164(13) 0.0180(13) -0.0008(11) 0.0013(9) 0.0001(10)
O1 0.0202(11) 0.0281(12) 0.0235(12) -0.0074(10) 0.0050(9) -0.0026(9)

loop_
_atom_type_symbol
_atom_type_description
_atom_type_scat_dispersion_real
_atom_type_scat_dispersion_imag
_atom_type_scat_source
C C 0.0033 0.0016 'International Tables Vol C Tables 4.2.6.8 and 6.1.1.4'
H H 0.0000 0.0000 'International Tables Vol C Tables 4.2.6.8 and 6.1.1.4'
N N 0.0061 0.0033 'International Tables Vol C Tables 4.2.6.8 and 6.1.1.4'
O O 0.0106 0.0060 'International Tables Vol C Tables 4.2.6.8 and 6.1.1.4'

loop_
_geom_angle_atom_site_label_1
_geom_angle_atom_site_label_2
_geom_angle_atom_site_label_3
_geom_angle
_geom_angle_site_symmetry_1
_geom_angle_site_symmetry_3
N2 C1 N1 128.7(2) . .
N2 C1 C2 111.1(2) . .
N1 C1 C2 120.2(2) . .
N3 C2 N4 126.3(2) . .
N3 C2 C1 109.8(2) . .
N4 C2 C1 123.9(2) . .
N4 C3 N1 118.5(2) . 3_767
N4 C3 C3 123.4(3) . 3_767
N1 C3 C3 118.1(3) 3_767 3_767
C3 N1 C1 119.1(2) 3_767 .
C3 N1 H1 119.1(19) 3_767 .
C1 N1 H1 121.7(19) . .
C1 N2 O1 103.3(2) . .
C2 N3 O1 104.2(2) . .
C3 N4 C2 115.3(2) . .
N3 O1 N2 111.63(18) . .

loop_
_geom_bond_atom_site_label_1
_geom_bond_atom_site_label_2
_geom_bond_distance
_geom_bond_site_symmetry_2
C1 N2 1.302(3) .
C1 N1 1.369(3) .
C1 C2 1.412(4) .
C2 N3 1.306(3) .
C2 N4 1.372(3) .
C3 N4 1.315(3) .
C3 N1 1.343(4) 3_767
C3 C3 1.507(5) 3_767
N1 C3 1.343(4) 3_767
N1 H1 0.86(3) .
N2 O1 1.410(3) .
N3 O1 1.397(3) .
